data_7053141
loop_
_publ_author_name
'Tauchman, Ji\<r\'i'
'Hlad\'ikov\'a, Kate\<rina'
'Uhl\'ik, Filip'
'C\'isa\<rov\'a, Ivana'
'\<St\<epni\<cka, Petr'

_publ_section_title
;
 Synthesis, molecular structure, electrochemistry and DFT study of a
 ferrocenyl-substituted 4-quinazolinone and related heterocycles
;
_journal_issue 7
_journal_name_full 'New Journal of Chemistry'
_journal_page_first 2019
_journal_paper_doi 10.1039/c3nj00182b
_journal_volume 37
_journal_year 2013
_chemical_formula_moiety 'C18 H13 Fe N O S'
_chemical_formula_sum 'C18 H13 Fe N O S'
_chemical_formula_weight 347.20
_chemical_name_systematic
;
?
;
_space_group_IT_number 14
_symmetry_cell_setting monoclinic
_symmetry_space_group_name_Hall '-P 2yn'
_symmetry_space_group_name_H-M 'P 1 21/n 1'
_atom_sites_solution_hydrogens geom
_atom_sites_solution_primary direct
_atom_sites_solution_secondary difmap
_audit_creation_method SHELXL-97
_cell_angle_alpha 90.00
_cell_angle_beta 114.783(3)
_cell_angle_gamma 90.00
_cell_formula_units_Z 4
_cell_length_a 13.1577(14)
_cell_length_b 8.6907(9)
_cell_length_c 13.8343(16)
_cell_measurement_reflns_used 6592
_cell_measurement_temperature 150(2)
_cell_measurement_theta_max 27.35
_cell_measurement_theta_min 2.90
_cell_volume 1436.3(3)
_computing_cell_refinement 'Bruker SAINT'
_computing_data_collection 'Bruker APEX2'
_computing_data_reduction 'Bruker SAINT'
_computing_molecular_graphics 'PLATON (Spek, 2003)'
_computing_publication_material 'PLATON (Spek, 2003)'
_computing_structure_refinement 'SHELXL-97 (Sheldrick, 2008)'
_computing_structure_solution 'SHELXS-97 (Sheldrick, 2008)'
_diffrn_ambient_temperature 150(2)
_diffrn_measured_fraction_theta_full 1.000
_diffrn_measured_fraction_theta_max 1.000
_diffrn_measurement_device_type 'Bruker APEX-II CCD'
_diffrn_measurement_method '\f and \w scans'
_diffrn_radiation_monochromator graphite
_diffrn_radiation_source 'fine-focus sealed tube'
_diffrn_radiation_type MoK\a
_diffrn_radiation_wavelength 0.71073
_diffrn_reflns_av_R_equivalents 0.0632
_diffrn_reflns_av_sigmaI/netI 0.0458
_diffrn_reflns_limit_h_max 16
_diffrn_reflns_limit_h_min -14
_diffrn_reflns_limit_k_max 11
_diffrn_reflns_limit_k_min -9
_diffrn_reflns_limit_l_max 17
_diffrn_reflns_limit_l_min -17
_diffrn_reflns_number 12897
_diffrn_reflns_theta_full 27.00
_diffrn_reflns_theta_max 27.00
_diffrn_reflns_theta_min 1.79
_exptl_absorpt_coefficient_mu 1.195
_exptl_absorpt_correction_T_max 0.777
_exptl_absorpt_correction_T_min 0.710
_exptl_absorpt_correction_type multi-scan
_exptl_absorpt_process_details SADABS
_exptl_crystal_colour red
_exptl_crystal_density_diffrn 1.606
_exptl_crystal_density_method 'not measured'
_exptl_crystal_description prism
_exptl_crystal_F_000 712
_exptl_crystal_size_max 0.31
_exptl_crystal_size_mid 0.26
_exptl_crystal_size_min 0.22
_refine_diff_density_max 0.922
_refine_diff_density_min -1.184
_refine_diff_density_rms 0.111
_refine_ls_extinction_method none
_refine_ls_goodness_of_fit_ref 1.075
_refine_ls_hydrogen_treatment constr
_refine_ls_matrix_type full
_refine_ls_number_parameters 199
_refine_ls_number_reflns 3127
_refine_ls_number_restraints 0
_refine_ls_restrained_S_all 1.075
_refine_ls_R_factor_all 0.0560
_refine_ls_R_factor_gt 0.0461
_refine_ls_shift/su_max 0.001
_refine_ls_shift/su_mean 0.000
_refine_ls_structure_factor_coef Fsqd
_refine_ls_weighting_details 'calc w=1/[\s^2^(Fo^2^)+(0.0767P)^2^+0.9225P] where P=(Fo^2^+2Fc^2^)/3'
_refine_ls_weighting_scheme calc
_refine_ls_wR_factor_gt 0.1182
_refine_ls_wR_factor_ref 0.1298
_reflns_number_gt 2630
_reflns_number_total 3127
_reflns_threshold_expression >2sigma(I)
_cod_data_source_file c3nj00182b.txt
_cod_data_source_block kh8b
_cod_original_sg_symbol_H-M P21/n
_cod_database_code 7053141

loop_
_symmetry_equiv_pos_as_xyz
'x, y, z'
'-x+1/2, y+1/2, -z+1/2'
'-x, -y, -z'
'x-1/2, -y-1/2, z-1/2'

loop_
_atom_site_label
_atom_site_type_symbol
_atom_site_fract_x
_atom_site_fract_y
_atom_site_fract_z
_atom_site_U_iso_or_equiv
_atom_site_adp_type
_atom_site_occupancy
_atom_site_symmetry_multiplicity
_atom_site_calc_flag
_atom_site_refinement_flags
Fe Fe 0.36201(3) 0.62944(4) 0.11026(3) 0.02235(15) Uani 1 1 d .
S13 S 0.19970(6) 1.02353(9) 0.10151(6) 0.0324(2) Uani 1 1 d .
O O 0.02934(18) 1.2026(3) 0.01875(19) 0.0438(6) Uani 1 1 d .
N11 N 0.29472(17) 1.0107(3) -0.03991(17) 0.0243(5) Uani 1 1 d .
C1 C 0.3816(2) 0.8611(3) 0.1179(2) 0.0243(5) Uani 1 1 d .
C2 C 0.4639(2) 0.7904(3) 0.0898(2) 0.0268(6) Uani 1 1 d .
H2 H 0.4741 0.8085 0.0267 0.032 Uiso 1 1 calc R
C3 C 0.5278(2) 0.6882(3) 0.1738(2) 0.0320(6) Uani 1 1 d .
H3 H 0.5878 0.6253 0.1760 0.038 Uiso 1 1 calc R
C4 C 0.4868(2) 0.6957(3) 0.2536(2) 0.0308(6) Uani 1 1 d .
H4 H 0.5153 0.6401 0.3187 0.037 Uiso 1 1 calc R
C5 C 0.3959(2) 0.8009(3) 0.2193(2) 0.0283(6) Uani 1 1 d .
H5 H 0.3522 0.8269 0.2569 0.034 Uiso 1 1 calc R
C6 C 0.2048(2) 0.5799(4) -0.0039(3) 0.0380(7) Uani 1 1 d .
H6 H 0.1502 0.6515 -0.0473 0.046 Uiso 1 1 calc R
C7 C 0.2887(3) 0.5084(4) -0.0287(2) 0.0381(7) Uani 1 1 d .
H7 H 0.3002 0.5244 -0.0913 0.046 Uiso 1 1 calc R
C8 C 0.3517(2) 0.4093(3) 0.0567(2) 0.0330(6) Uani 1 1 d .
H8 H 0.4129 0.3470 0.0613 0.040 Uiso 1 1 calc R
C9 C 0.3079(2) 0.4189(3) 0.1341(2) 0.0330(6) Uani 1 1 d .
H9 H 0.3340 0.3642 0.1995 0.040 Uiso 1 1 calc R
C10 C 0.2177(2) 0.5253(4) 0.0962(3) 0.0383(7) Uani 1 1 d .
H10 H 0.1734 0.5546 0.1325 0.046 Uiso 1 1 calc R
C12 C 0.2951(2) 0.9675(3) 0.0485(2) 0.0232(5) Uani 1 1 d .
C14 C 0.1059(2) 1.1484(3) 0.0022(2) 0.0315(6) Uani 1 1 d .
C15 C 0.1263(2) 1.1801(3) -0.0914(2) 0.0272(6) Uani 1 1 d .
C16 C 0.2157(2) 1.1131(3) -0.1081(2) 0.0235(5) Uani 1 1 d .
C17 C 0.0563(2) 1.2859(3) -0.1659(2) 0.0337(6) Uani 1 1 d .
H17 H -0.0037 1.3312 -0.1548 0.040 Uiso 1 1 calc R
C18 C 0.0724(2) 1.3259(4) -0.2546(2) 0.0351(7) Uani 1 1 d .
H18 H 0.0245 1.3989 -0.3037 0.042 Uiso 1 1 calc R
C19 C 0.1595(2) 1.2587(3) -0.2723(2) 0.0321(6) Uani 1 1 d .
H19 H 0.1709 1.2856 -0.3336 0.038 Uiso 1 1 calc R
C20 C 0.2287(2) 1.1530(3) -0.2005(2) 0.0273(6) Uani 1 1 d .
H20 H 0.2868 1.1061 -0.2139 0.033 Uiso 1 1 calc R

loop_
_atom_site_aniso_label
_atom_site_aniso_U_11
_atom_site_aniso_U_22
_atom_site_aniso_U_33
_atom_site_aniso_U_23
_atom_site_aniso_U_13
_atom_site_aniso_U_12
Fe 0.0147(2) 0.0222(2) 0.0262(2) -0.00073(14) 0.00468(16) -0.00082(13)
S13 0.0267(4) 0.0377(4) 0.0367(4) 0.0020(3) 0.0172(3) 0.0038(3)
O 0.0280(11) 0.0531(14) 0.0547(14) -0.0013(12) 0.0216(10) 0.0093(10)
N11 0.0156(9) 0.0245(11) 0.0294(11) -0.0020(9) 0.0061(8) -0.0005(8)
C1 0.0185(11) 0.0181(13) 0.0334(14) -0.0022(10) 0.0081(10) -0.0023(9)
C2 0.0145(11) 0.0292(14) 0.0332(14) -0.0008(11) 0.0065(10) -0.0028(10)
C3 0.0163(12) 0.0306(15) 0.0411(16) 0.0020(12) 0.0043(11) 0.0003(11)
C4 0.0246(13) 0.0298(15) 0.0269(13) -0.0012(11) -0.0003(10) -0.0026(11)
C5 0.0271(13) 0.0268(14) 0.0267(13) -0.0065(11) 0.0070(11) -0.0035(11)
C6 0.0203(13) 0.0273(15) 0.0463(17) 0.0008(13) -0.0056(12) -0.0037(11)
C7 0.0433(17) 0.0340(16) 0.0292(14) -0.0073(12) 0.0074(12) -0.0125(13)
C8 0.0271(14) 0.0245(14) 0.0417(16) -0.0063(12) 0.0088(12) -0.0006(11)
C9 0.0272(14) 0.0243(14) 0.0413(16) 0.0034(12) 0.0083(12) -0.0039(11)
C10 0.0208(13) 0.0368(17) 0.0565(19) -0.0015(14) 0.0153(13) -0.0061(12)
C12 0.0151(11) 0.0213(13) 0.0300(13) -0.0044(10) 0.0062(10) -0.0029(9)
C14 0.0181(12) 0.0315(15) 0.0414(16) -0.0057(12) 0.0090(11) -0.0016(11)
C15 0.0143(11) 0.0258(14) 0.0354(14) -0.0053(11) 0.0043(10) -0.0021(10)
C16 0.0148(11) 0.0205(12) 0.0293(13) -0.0038(10) 0.0035(10) -0.0031(9)
C17 0.0170(12) 0.0315(15) 0.0430(16) -0.0043(13) 0.0031(11) 0.0022(11)
C18 0.0241(14) 0.0281(15) 0.0364(15) 0.0006(12) -0.0036(11) 0.0026(11)
C19 0.0290(14) 0.0284(15) 0.0292(14) -0.0001(11) 0.0028(11) -0.0031(12)
C20 0.0219(12) 0.0258(14) 0.0294(13) -0.0016(11) 0.0061(10) -0.0018(10)

loop_
_atom_type_symbol
_atom_type_description
_atom_type_scat_dispersion_real
_atom_type_scat_dispersion_imag
_atom_type_scat_source
C C 0.0033 0.0016 'International Tables Vol C Tables 4.2.6.8 and 6.1.1.4'
H H 0.0000 0.0000 'International Tables Vol C Tables 4.2.6.8 and 6.1.1.4'
O O 0.0106 0.0060 'International Tables Vol C Tables 4.2.6.8 and 6.1.1.4'
S S 0.1246 0.1234 'International Tables Vol C Tables 4.2.6.8 and 6.1.1.4'
Fe Fe 0.3463 0.8444 'International Tables Vol C Tables 4.2.6.8 and 6.1.1.4'
N N 0.0061 0.0033 'International Tables Vol C Tables 4.2.6.8 and 6.1.1.4'

loop_
_geom_angle_atom_site_label_1
_geom_angle_atom_site_label_2
_geom_angle_atom_site_label_3
_geom_angle
C1 Fe C5 41.34(11)
C1 Fe C8 160.11(12)
C5 Fe C8 156.89(12)
C1 Fe C10 122.61(12)
C5 Fe C10 107.59(12)
C8 Fe C10 68.32(12)
C1 Fe C2 41.33(10)
C5 Fe C2 69.36(11)
C8 Fe C2 122.81(12)
C10 Fe C2 158.86(12)
C1 Fe C9 158.08(12)
C5 Fe C9 121.36(12)
C8 Fe C9 40.66(13)
C10 Fe C9 40.74(12)
C2 Fe C9 158.89(12)
C1 Fe C7 124.06(12)
C5 Fe C7 161.01(13)
C8 Fe C7 40.60(12)
C10 Fe C7 68.18(14)
C2 Fe C7 107.52(12)
C9 Fe C7 68.37(13)
C1 Fe C3 68.94(11)
C5 Fe C3 68.63(12)
C8 Fe C3 106.69(12)
C10 Fe C3 159.23(13)
C2 Fe C3 40.81(11)
C9 Fe C3 122.43(12)
C7 Fe C3 122.02(13)
C1 Fe C6 108.26(12)
C5 Fe C6 124.15(13)
C8 Fe C6 68.34(12)
C10 Fe C6 40.18(13)
C2 Fe C6 123.10(12)
C9 Fe C6 68.22(12)
C7 Fe C6 40.78(13)
C3 Fe C6 158.65(14)
C1 Fe C4 68.82(11)
C5 Fe C4 40.63(11)
C8 Fe C4 121.24(12)
C10 Fe C4 123.49(13)
C2 Fe C4 68.64(11)
C9 Fe C4 106.69(12)
C7 Fe C4 157.23(13)
C3 Fe C4 40.47(12)
C6 Fe C4 160.01(13)
C12 S13 C14 103.35(13)
C12 N11 C16 122.6(2)
C5 C1 C2 107.8(2)
C5 C1 C12 128.2(2)
C2 C1 C12 123.9(2)
C5 C1 Fe 69.55(15)
C2 C1 Fe 69.77(15)
C12 C1 Fe 123.01(18)
C3 C2 C1 107.5(2)
C3 C2 Fe 69.85(15)
C1 C2 Fe 68.89(14)
C3 C2 H2 126.3
C1 C2 H2 126.3
Fe C2 H2 126.5
C4 C3 C2 108.7(2)
C4 C3 Fe 70.21(15)
C2 C3 Fe 69.34(14)
C4 C3 H3 125.7
C2 C3 H3 125.7
Fe C3 H3 126.4
C3 C4 C5 108.1(2)
C3 C4 Fe 69.32(16)
C5 C4 Fe 68.76(15)
C3 C4 H4 125.9
C5 C4 H4 125.9
Fe C4 H4 127.6
C4 C5 C1 108.0(2)
C4 C5 Fe 70.61(16)
C1 C5 Fe 69.11(15)
C4 C5 H5 126.0
C1 C5 H5 126.0
Fe C5 H5 125.9
C10 C6 C7 107.7(3)
C10 C6 Fe 69.31(16)
C7 C6 Fe 69.26(16)
C10 C6 H6 126.1
C7 C6 H6 126.1
Fe C6 H6 126.8
C8 C7 C6 107.8(3)
C8 C7 Fe 69.36(17)
C6 C7 Fe 69.96(17)
C8 C7 H7 126.1
C6 C7 H7 126.1
Fe C7 H7 126.1
C7 C8 C9 108.3(3)
C7 C8 Fe 70.04(17)
C9 C8 Fe 69.83(17)
C7 C8 H8 125.9
C9 C8 H8 125.9
Fe C8 H8 125.9
C8 C9 C10 107.6(3)
C8 C9 Fe 69.51(17)
C10 C9 Fe 69.58(17)
C8 C9 H9 126.2
C10 C9 H9 126.2
Fe C9 H9 126.3
C6 C10 C9 108.7(3)
C6 C10 Fe 70.50(16)
C9 C10 Fe 69.68(16)
C6 C10 H10 125.7
C9 C10 H10 125.7
Fe C10 H10 125.7
N11 C12 C1 120.2(2)
N11 C12 S13 126.7(2)
C1 C12 S13 113.09(19)
O C14 C15 124.7(3)
O C14 S13 116.8(2)
C15 C14 S13 118.4(2)
C17 C15 C16 119.1(3)
C17 C15 C14 118.0(3)
C16 C15 C14 122.9(3)
N11 C16 C20 115.7(2)
N11 C16 C15 126.0(2)
C20 C16 C15 118.3(2)
C18 C17 C15 121.5(3)
C18 C17 H17 119.2
C15 C17 H17 119.2
C17 C18 C19 119.7(3)
C17 C18 H18 120.1
C19 C18 H18 120.1
C20 C19 C18 119.7(3)
C20 C19 H19 120.2
C18 C19 H19 120.2
C19 C20 C16 121.7(3)
C19 C20 H20 119.2
C16 C20 H20 119.2

loop_
_geom_bond_atom_site_label_1
_geom_bond_atom_site_label_2
_geom_bond_distance
Fe C1 2.027(3)
Fe C5 2.032(3)
Fe C8 2.035(3)
Fe C10 2.038(3)
Fe C2 2.038(3)
Fe C9 2.040(3)
Fe C7 2.044(3)
Fe C3 2.045(3)
Fe C6 2.054(3)
Fe C4 2.057(3)
S13 C12 1.767(3)
S13 C14 1.779(3)
O C14 1.218(4)
N11 C12 1.277(3)
N11 C16 1.393(3)
C1 C5 1.433(4)
C1 C2 1.435(4)
C1 C12 1.468(4)
C2 C3 1.424(4)
C2 H2 0.9500
C3 C4 1.419(4)
C3 H3 0.9500
C4 C5 1.420(4)
C4 H4 0.9500
C5 H5 0.9500
C6 C10 1.406(5)
C6 C7 1.428(5)
C6 H6 0.9500
C7 C8 1.415(4)
C7 H7 0.9500
C8 C9 1.416(4)
C8 H8 0.9500
C9 C10 1.419(4)
C9 H9 0.9500
C10 H10 0.9500
C14 C15 1.455(4)
C15 C17 1.399(4)
C15 C16 1.416(4)
C16 C20 1.402(4)
C17 C18 1.375(5)
C17 H17 0.9500
C18 C19 1.396(4)
C18 H18 0.9500
C19 C20 1.379(4)
C19 H19 0.9500
C20 H20 0.9500
